data_7031881
loop_
_publ_author_name
'Ong, Yih Ching'
'Blair, Victoria L.'
'Kedzierski, Lukasz'
'Andrews, Philip C.'

_publ_section_title
;
 Stability and toxicity of heteroleptic organometallic Bi(v) complexes
 towards Leishmania major.
;
_journal_issue 34
_journal_name_full 'Dalton transactions (Cambridge, England : 2003)'
_journal_page_first 12904
_journal_paper_doi 10.1039/c4dt00957f
_journal_volume 43
_journal_year 2014
_chemical_formula_moiety 'C44 H29 Bi F4 O6'
_chemical_formula_sum 'C44 H29 Bi F4 O6'
_chemical_formula_weight 938.65
_chemical_name_systematic
; 
 ? 
;
_space_group_IT_number 13
_symmetry_cell_setting monoclinic
_symmetry_space_group_name_Hall '-P 2yc'
_symmetry_space_group_name_H-M 'P 1 2/c 1'
_atom_sites_solution_hydrogens geom
_atom_sites_solution_primary direct
_atom_sites_solution_secondary difmap
_audit_creation_method SHELXL-97
_cell_angle_alpha 90.00
_cell_angle_beta 96.81(3)
_cell_angle_gamma 90.00
_cell_formula_units_Z 2
_cell_length_a 11.139(2)
_cell_length_b 9.972(2)
_cell_length_c 16.079(3)
_cell_measurement_reflns_used 3507
_cell_measurement_temperature 100(2)
_cell_volume 1773.4(6)
_computing_cell_refinement 'XDS (Kabasch, 1993)'
_computing_data_collection 'Blue Ice (McPhillips, 2002)'
_computing_data_reduction 'XDS (Kabasch, 1993)'
_computing_molecular_graphics X-Seed
_computing_publication_material CIFTAB
_computing_structure_refinement 'SHELXL-97 (Sheldrick, 1997)'
_computing_structure_solution 'SHELXS-97 (Sheldrick, 1990)'
_diffrn_ambient_temperature 100(2)
_diffrn_measured_fraction_theta_full 0.988
_diffrn_measured_fraction_theta_max 0.964
_diffrn_measurement_device_type 'ADSC Quantum 210r CCD'
_diffrn_measurement_method '\f scan'
_diffrn_radiation_monochromator silicon
_diffrn_radiation_source 'MX1 beamline, Australian Synchrotron'
_diffrn_radiation_type synchrotron
_diffrn_radiation_wavelength 0.71073
_diffrn_reflns_av_R_equivalents 0.0331
_diffrn_reflns_av_sigmaI/netI 0.0175
_diffrn_reflns_limit_h_max 14
_diffrn_reflns_limit_h_min -14
_diffrn_reflns_limit_k_max 12
_diffrn_reflns_limit_k_min -12
_diffrn_reflns_limit_l_max 21
_diffrn_reflns_limit_l_min -21
_diffrn_reflns_number 30400
_diffrn_reflns_theta_full 25.00
_diffrn_reflns_theta_max 28.75
_diffrn_reflns_theta_min 1.84
_exptl_absorpt_coefficient_mu 5.044
_exptl_absorpt_correction_T_max 0.9058
_exptl_absorpt_correction_T_min 0.8237
_exptl_crystal_colour colourless
_exptl_crystal_density_diffrn 1.758
_exptl_crystal_density_method 'not measured'
_exptl_crystal_description block
_exptl_crystal_F_000 920
_exptl_crystal_size_max 0.04
_exptl_crystal_size_mid 0.02
_exptl_crystal_size_min 0.02
_refine_diff_density_max 4.561
_refine_diff_density_min -2.687
_refine_diff_density_rms 0.208
_refine_ls_extinction_method none
_refine_ls_goodness_of_fit_ref 1.039
_refine_ls_hydrogen_treatment constr
_refine_ls_matrix_type full
_refine_ls_number_parameters 278
_refine_ls_number_reflns 4442
_refine_ls_number_restraints 30
_refine_ls_restrained_S_all 1.036
_refine_ls_R_factor_all 0.0505
_refine_ls_R_factor_gt 0.0495
_refine_ls_shift/su_max 0.000
_refine_ls_shift/su_mean 0.000
_refine_ls_structure_factor_coef Fsqd
_refine_ls_weighting_details 'calc w=1/[\s^2^(Fo^2^)+(0.0947P)^2^+11.2232P] where P=(Fo^2^+2Fc^2^)/3'
_refine_ls_weighting_scheme calc
_refine_ls_wR_factor_gt 0.1405
_refine_ls_wR_factor_ref 0.1434
_reflns_number_gt 4316
_reflns_number_total 4442
_reflns_threshold_expression >2sigma(I)
_cod_duplicate_entry 7031632
_cod_data_source_file c4dt00957f2.cif
_cod_data_source_block vb52-yc
_cod_original_sg_symbol_H-M P2/c
_cod_database_code 7031881

loop_
_symmetry_equiv_pos_as_xyz
'x, y, z'
'-x, y, -z+1/2'
'-x, -y, -z'
'x, -y, z-1/2'

loop_
_atom_site_label
_atom_site_type_symbol
_atom_site_fract_x
_atom_site_fract_y
_atom_site_fract_z
_atom_site_U_iso_or_equiv
_atom_site_adp_type
_atom_site_occupancy
_atom_site_symmetry_multiplicity
_atom_site_calc_flag
_atom_site_refinement_flags
_atom_site_disorder_assembly
_atom_site_disorder_group
Bi01 Bi 0.5000 -0.24015(3) 1.2500 0.02446(12) Uani 1 2 d S . .
F1 F 0.1069(13) 0.0614(17) 1.3585(11) 0.091(5) Uani 0.50 1 d P A 1
F1' F 0.0455(19) 0.048(2) 1.3072(13) 0.122(6) Uani 0.50 1 d PU B 2
F2 F -0.2251(7) 0.2890(9) 1.4432(6) 0.090(2) Uani 1 1 d . . .
O1 O 0.3055(5) -0.2293(5) 1.2747(4) 0.0388(11) Uani 1 1 d . . .
O2 O 0.3114(5) -0.4514(6) 1.2784(3) 0.0493(12) Uani 1 1 d . . .
O3 O 0.1277(6) -0.5797(6) 1.3298(5) 0.0592(16) Uani 1 1 d . . .
H30 H 0.1923 -0.5713 1.3081 0.071 Uiso 1 1 calc R . .
C1 C 0.5000 -0.0173(10) 1.2500 0.0380(19) Uani 1 2 d S . .
C2 C 0.3907(7) 0.0510(8) 1.2427(5) 0.0483(16) Uani 1 1 d . . .
H2 H 0.3163 0.0034 1.2378 0.058 Uiso 1 1 calc R . .
C3 C 0.3922(8) 0.1925(9) 1.2427(5) 0.0542(19) Uani 1 1 d . . .
H3 H 0.3182 0.2409 1.2375 0.065 Uiso 1 1 calc R . .
C4 C 0.5000 0.2606(9) 1.2500 0.045(3) Uani 1 2 d S . .
H4 H 0.5000 0.3559 1.2500 0.054 Uiso 1 2 calc SR . .
C5 C 0.4534(6) -0.3004(8) 1.1184(4) 0.0400(14) Uani 1 1 d . . .
C6 C 0.4950(8) -0.2167(10) 1.0637(5) 0.0485(17) Uani 1 1 d . . .
H6 H 0.5460 -0.1438 1.0826 0.058 Uiso 1 1 calc R . .
C7 C 0.4619(11) -0.2384(8) 0.9779(5) 0.051(2) Uani 1 1 d . . .
H7 H 0.4843 -0.1755 0.9382 0.061 Uiso 1 1 calc R . .
C8 C 0.3988(8) -0.3476(11) 0.9520(5) 0.059(2) Uani 1 1 d . . .
H8 H 0.3831 -0.3658 0.8937 0.071 Uiso 1 1 calc R . .
C9 C 0.3551(7) -0.4365(9) 1.0099(5) 0.0538(19) Uani 1 1 d . . .
H9 H 0.3064 -0.5112 0.9908 0.065 Uiso 1 1 calc R . .
C10 C 0.3843(6) -0.4132(8) 1.0956(4) 0.0441(15) Uani 1 1 d . . .
H10 H 0.3580 -0.4719 1.1363 0.053 Uiso 1 1 calc R . .
C11 C 0.2601(6) -0.3411(8) 1.2909(4) 0.0397(14) Uani 1 1 d . . .
C12 C 0.1438(6) -0.3388(7) 1.3272(4) 0.0376(13) Uani 1 1 d . . .
C13 C 0.0853(7) -0.4597(9) 1.3457(5) 0.0495(17) Uani 1 1 d . . .
C14 C -0.0224(9) -0.4497(10) 1.3822(7) 0.066(3) Uani 1 1 d . . .
H14 H -0.0639 -0.5287 1.3951 0.080 Uiso 1 1 calc R . .
C15 C -0.0677(9) -0.3277(11) 1.3991(7) 0.067(3) Uani 1 1 d . . .
H15 H -0.1398 -0.3245 1.4252 0.081 Uiso 1 1 calc R . .
C16 C -0.0141(7) -0.2069(9) 1.3801(5) 0.0442(15) Uani 1 1 d . . .
C17 C 0.0938(6) -0.2188(8) 1.3445(4) 0.0378(13) Uani 1 1 d . . .
H17 H 0.1345 -0.1391 1.3317 0.045 Uiso 1 1 calc R . .
C18 C -0.0681(7) -0.0750(9) 1.3966(5) 0.0481(17) Uani 1 1 d . . .
C19 C -0.0125(18) 0.046(2) 1.3854(13) 0.057(4) Uani 0.50 1 d PU A 1
C19' C -0.0489(17) 0.042(2) 1.3514(12) 0.054(4) Uani 0.50 1 d PU B 2
C20 C -0.0662(19) 0.171(2) 1.4002(14) 0.060(5) Uani 0.50 1 d PU A 1
H20 H -0.0250 0.2517 1.3909 0.072 Uiso 0.50 1 calc PR A 1
C20' C -0.093(2) 0.171(2) 1.3636(15) 0.065(5) Uani 0.50 1 d PU B 2
H20' H -0.0721 0.2479 1.3335 0.079 Uiso 0.50 1 calc PR B 2
C21 C -0.1743(8) 0.1741(11) 1.4270(7) 0.062(2) Uani 1 1 d . . .
C22 C -0.2181(9) 0.0602(14) 1.4591(8) 0.085(4) Uani 1 1 d . A .
H22 H -0.2844 0.0644 1.4911 0.102 Uiso 1 1 calc R . .
C23 C -0.1642(8) -0.0637(12) 1.4444(7) 0.074(3) Uani 1 1 d . A .
H23 H -0.1944 -0.1425 1.4678 0.089 Uiso 1 1 calc R . .

loop_
_atom_site_aniso_label
_atom_site_aniso_U_11
_atom_site_aniso_U_22
_atom_site_aniso_U_33
_atom_site_aniso_U_23
_atom_site_aniso_U_13
_atom_site_aniso_U_12
Bi01 0.01980(17) 0.02456(17) 0.03023(18) 0.000 0.00796(11) 0.000
F1 0.065(8) 0.093(11) 0.116(12) -0.035(9) 0.016(8) 0.016(7)
F1' 0.123(7) 0.122(7) 0.122(7) -0.002(5) 0.022(5) 0.001(5)
F2 0.060(4) 0.094(5) 0.113(6) -0.045(5) -0.002(4) 0.028(4)
O1 0.021(2) 0.053(3) 0.043(3) 0.005(2) 0.0094(19) -0.0008(18)
O2 0.045(3) 0.054(3) 0.049(3) 0.000(2) 0.007(2) 0.011(2)
O3 0.057(3) 0.042(3) 0.083(4) -0.006(3) 0.025(3) -0.003(3)
C1 0.037(4) 0.047(5) 0.030(4) 0.000 0.005(3) 0.000
C2 0.042(4) 0.050(4) 0.052(4) -0.004(3) 0.003(3) 0.005(3)
C3 0.059(5) 0.055(5) 0.047(4) -0.004(4) 0.002(3) 0.013(4)
C4 0.075(9) 0.026(5) 0.032(5) 0.000 0.002(5) 0.000
C5 0.031(3) 0.054(4) 0.034(3) -0.003(3) 0.003(2) 0.001(3)
C6 0.043(4) 0.072(5) 0.030(3) -0.004(3) 0.005(3) -0.010(4)
C7 0.068(6) 0.057(5) 0.030(4) 0.000(3) 0.008(4) -0.006(3)
C8 0.064(5) 0.080(6) 0.033(3) -0.005(4) 0.003(3) -0.009(4)
C9 0.053(4) 0.065(5) 0.043(4) -0.006(3) 0.003(3) -0.010(4)
C10 0.041(3) 0.049(4) 0.042(3) -0.002(3) 0.004(3) -0.004(3)
C11 0.030(3) 0.052(4) 0.036(3) 0.004(3) 0.003(2) 0.003(3)
C12 0.033(3) 0.048(4) 0.033(3) -0.001(3) 0.006(2) -0.004(3)
C13 0.046(4) 0.048(4) 0.056(4) -0.002(3) 0.015(3) -0.006(3)
C14 0.066(6) 0.051(5) 0.090(7) 0.006(5) 0.038(5) -0.017(4)
C15 0.061(5) 0.069(6) 0.081(6) -0.004(5) 0.043(5) -0.009(5)
C16 0.039(4) 0.060(4) 0.035(3) -0.005(3) 0.007(3) -0.003(3)
C17 0.029(3) 0.054(4) 0.031(3) -0.002(3) 0.004(2) -0.008(3)
C18 0.036(3) 0.062(5) 0.046(4) -0.013(3) 0.005(3) 0.002(3)
C19 0.056(6) 0.060(6) 0.057(6) -0.002(4) 0.013(4) 0.002(4)
C19' 0.050(5) 0.058(6) 0.054(5) -0.002(4) 0.009(4) 0.002(4)
C20 0.062(6) 0.058(6) 0.062(6) -0.001(4) 0.009(5) 0.002(4)
C20' 0.064(6) 0.064(7) 0.068(7) -0.002(5) 0.008(5) 0.002(4)
C21 0.047(5) 0.066(6) 0.072(6) -0.021(5) 0.000(4) 0.006(4)
C22 0.047(5) 0.103(9) 0.110(9) -0.009(7) 0.031(5) 0.024(5)
C23 0.039(4) 0.084(7) 0.104(8) -0.006(6) 0.024(5) 0.009(4)

loop_
_atom_type_symbol
_atom_type_description
_atom_type_scat_dispersion_real
_atom_type_scat_dispersion_imag
_atom_type_scat_source
C C 0.0033 0.0016 'International Tables Vol C Tables 4.2.6.8 and 6.1.1.4'
H H 0.0000 0.0000 'International Tables Vol C Tables 4.2.6.8 and 6.1.1.4'
O O 0.0106 0.0060 'International Tables Vol C Tables 4.2.6.8 and 6.1.1.4'
F F 0.0171 0.0103 'International Tables Vol C Tables 4.2.6.8 and 6.1.1.4'
Bi Bi -4.028 10.608 'International Tables Vol C Tables 4.2.6.8 and 6.1.1.4'

loop_
_geom_angle_atom_site_label_1
_geom_angle_atom_site_label_2
_geom_angle_atom_site_label_3
_geom_angle
_geom_angle_site_symmetry_1
_geom_angle_site_symmetry_3
C5 Bi01 C5 148.3(4) . 2_657
C5 Bi01 C1 105.8(2) . .
C5 Bi01 C1 105.8(2) 2_657 .
C5 Bi01 O1 93.5(2) . .
C5 Bi01 O1 88.0(2) 2_657 .
C1 Bi01 O1 87.24(13) . .
C5 Bi01 O1 88.0(2) . 2_657
C5 Bi01 O1 93.5(2) 2_657 2_657
C1 Bi01 O1 87.24(14) . 2_657
O1 Bi01 O1 174.5(3) . 2_657
C11 O1 Bi01 114.2(5) . .
C2 C1 C2 121.2(10) 2_657 .
C2 C1 Bi01 119.4(5) 2_657 .
C2 C1 Bi01 119.4(5) . .
C1 C2 C3 118.7(8) . .
C4 C3 C2 120.3(8) . .
C3 C4 C3 120.7(10) . 2_657
C6 C5 C10 123.9(7) . .
C6 C5 Bi01 113.7(6) . .
C10 C5 Bi01 122.4(5) . .
C5 C6 C7 118.7(8) . .
C8 C7 C6 120.0(8) . .
C7 C8 C9 121.0(8) . .
C10 C9 C8 119.2(8) . .
C5 C10 C9 116.9(7) . .
O1 C11 O2 122.3(7) . .
O1 C11 C12 117.2(6) . .
O2 C11 C12 120.5(7) . .
C17 C12 C13 119.7(7) . .
C17 C12 C11 119.4(6) . .
C13 C12 C11 120.9(7) . .
O3 C13 C14 119.3(8) . .
O3 C13 C12 123.0(7) . .
C14 C13 C12 117.7(8) . .
C15 C14 C13 120.4(8) . .
C14 C15 C16 123.4(8) . .
C15 C16 C17 115.4(9) . .
C15 C16 C18 122.3(7) . .
C17 C16 C18 122.4(8) . .
C12 C17 C16 123.4(8) . .
C19 C18 C23 112.9(11) . .
C23 C18 C19' 113.0(11) . .
C19 C18 C16 123.6(10) . .
C23 C18 C16 121.6(9) . .
C19' C18 C16 123.7(10) . .
C18 C19 C20 122.9(17) . .
C18 C19 F1 125.2(16) . .
C20 C19 F1 111.9(18) . .
F1' C19' C20' 110.2(19) . .
F1' C19' C18 119.3(17) . .
C20' C19' C18 127.8(17) . .
C21 C20 C19 119.7(19) . .
C19' C20' C21 112.4(19) . .
F2 C21 C20 121.0(14) . .
F2 C21 C22 118.0(10) . .
C20 C21 C22 118.7(13) . .
F2 C21 C20' 118.6(14) . .
C22 C21 C20' 122.2(13) . .
C21 C22 C23 119.4(9) . .
C18 C23 C22 122.3(11) . .

loop_
_geom_bond_atom_site_label_1
_geom_bond_atom_site_label_2
_geom_bond_distance
_geom_bond_site_symmetry_2
Bi01 C5 2.201(7) .
Bi01 C5 2.201(7) 2_657
Bi01 C1 2.222(10) .
Bi01 O1 2.252(5) .
Bi01 O1 2.252(5) 2_657
F1 C19 1.45(2) .
F1' C19' 1.34(3) .
F2 C21 1.317(12) .
O1 C11 1.264(9) .
O2 C11 1.266(9) .
O3 C13 1.322(11) .
C1 C2 1.388(9) 2_657
C1 C2 1.388(9) .
C2 C3 1.412(12) .
C3 C4 1.372(10) .
C4 C3 1.372(10) 2_657
C5 C6 1.335(12) .
C5 C10 1.388(10) .
C6 C7 1.402(11) .
C7 C8 1.335(13) .
C8 C9 1.414(12) .
C9 C10 1.397(10) .
C11 C12 1.483(9) .
C12 C17 1.362(11) .
C12 C13 1.419(10) .
C13 C14 1.400(12) .
C14 C15 1.356(14) .
C15 C16 1.395(13) .
C16 C17 1.397(10) .
C16 C18 1.483(12) .
C18 C19 1.37(2) .
C18 C23 1.395(11) .
C18 C19' 1.41(2) .
C19 C20 1.42(3) .
C19' C20' 1.40(3) .
C20 C21 1.33(2) .
C20' C21 1.44(2) .
C21 C22 1.362(17) .
C22 C23 1.405(15) .

loop_
_geom_hbond_atom_site_label_D
_geom_hbond_atom_site_label_H
_geom_hbond_atom_site_label_A
_geom_hbond_distance_DH
_geom_hbond_distance_HA
_geom_hbond_distance_DA
_geom_hbond_angle_DHA
O3 H30 O2 0.84 1.89 2.629(9) 146.1
